data_7001063
loop_
_publ_author_name
'Powell-Jia, Darla'
'Ziller, Joseph W.'
'DiPasquale, Antonio G.'
'Rheingold, Arnold L.'
'Borovik, A. S.'

_publ_section_title
;
 A structure and reactivity analysis of monomeric Ni(ii)--hydroxo
 complexes prepared from water
;
_journal_issue 16
_journal_name_full 'Dalton Transactions'
_journal_page_first 2986
_journal_page_last 2992
_journal_paper_doi 10.1039/b820209e
_journal_year 2009
_chemical_absolute_configuration unk
_chemical_formula_sum 'C21 H48 N6 Ni O3'
_chemical_formula_weight 491.36
_chemical_name_systematic
;
?
;
_space_group_IT_number 96
_symmetry_cell_setting tetragonal
_symmetry_space_group_name_Hall 'P 4nw 2abw'
_symmetry_space_group_name_H-M 'P 43 21 2'
_atom_sites_solution_hydrogens geom
_atom_sites_solution_primary direct
_atom_sites_solution_secondary difmap
_audit_creation_method SHELXTL
_cell_angle_alpha 90.00
_cell_angle_beta 90.00
_cell_angle_gamma 90.00
_cell_formula_units_Z 8
_cell_length_a 17.6716(10)
_cell_length_b 17.6716(10)
_cell_length_c 21.525(3)
_cell_measurement_reflns_used 996
_cell_measurement_temperature 148(2)
_cell_measurement_theta_max 27.15
_cell_measurement_theta_min 3.40
_cell_volume 6721.9(11)
_computing_cell_refinement 'Bruker SMART/SAINT'
_computing_data_collection 'Bruker SMART'
_computing_data_reduction 'Bruker SAINT'
_computing_molecular_graphics 'Bruker SHELXTL'
_computing_publication_material 'Bruker SHELXTL'
_computing_structure_refinement 'Bruker SHELXTL'
_computing_structure_solution 'Bruker SHELXTL'
_diffrn_ambient_temperature 148(2)
_diffrn_measured_fraction_theta_full 1.000
_diffrn_measured_fraction_theta_max 1.000
_diffrn_measurement_device_type 'CCD area detector'
_diffrn_measurement_method 'phi and omega scans'
_diffrn_radiation_monochromator graphite
_diffrn_radiation_source 'normal-focus sealed tube'
_diffrn_radiation_type MoK\a
_diffrn_radiation_wavelength 0.71073
_diffrn_reflns_av_R_equivalents 0.0470
_diffrn_reflns_av_sigmaI/netI 0.0243
_diffrn_reflns_limit_h_max 22
_diffrn_reflns_limit_h_min -22
_diffrn_reflns_limit_k_max 22
_diffrn_reflns_limit_k_min -22
_diffrn_reflns_limit_l_max 26
_diffrn_reflns_limit_l_min -26
_diffrn_reflns_number 65735
_diffrn_reflns_theta_full 26.37
_diffrn_reflns_theta_max 26.37
_diffrn_reflns_theta_min 1.63
_diffrn_standards_decay_% '< 1.0'
_diffrn_standards_interval_count 'initial 50 frames recollected'
_diffrn_standards_number '50 frames'
_exptl_absorpt_coefficient_mu 0.602
_exptl_absorpt_correction_T_max 0.8036
_exptl_absorpt_correction_T_min 0.7905
_exptl_absorpt_correction_type multi-scan
_exptl_absorpt_process_details 'Bruker SADABS'
_exptl_crystal_colour orange
_exptl_crystal_density_diffrn 0.971
_exptl_crystal_density_meas ?
_exptl_crystal_density_method 'not measured'
_exptl_crystal_description prism
_exptl_crystal_F_000 2144
_exptl_crystal_size_max 0.41
_exptl_crystal_size_mid 0.39
_exptl_crystal_size_min 0.38
_refine_diff_density_max 3.385
_refine_diff_density_min -0.565
_refine_diff_density_rms 0.229
_refine_ls_abs_structure_details 'Flack H D (1983), Acta Cryst. A39, 876-881'
_refine_ls_abs_structure_Flack 0.48(3)
_refine_ls_extinction_method none
_refine_ls_goodness_of_fit_ref 1.471
_refine_ls_hydrogen_treatment constr
_refine_ls_matrix_type full
_refine_ls_number_parameters 281
_refine_ls_number_reflns 6874
_refine_ls_number_restraints 0
_refine_ls_restrained_S_all 1.471
_refine_ls_R_factor_all 0.1142
_refine_ls_R_factor_gt 0.0996
_refine_ls_shift/su_max 0.001
_refine_ls_shift/su_mean 0.000
_refine_ls_structure_factor_coef Fsqd
_refine_ls_weighting_details 'calc w=1/[\s^2^(Fo^2^)+(0.2000P)^2^+0.0000P] where P=(Fo^2^+2Fc^2^)/3'
_refine_ls_weighting_scheme calc
_refine_ls_wR_factor_gt 0.3029
_refine_ls_wR_factor_ref 0.3248
_reflns_number_gt 5838
_reflns_number_total 6874
_reflns_threshold_expression >2sigma(I)
_cod_data_source_file b820209e.txt
_cod_data_source_block asb9
_cod_depositor_comments
;
The following automatic conversions were performed:
'_symmetry_cell_setting' value 'Tetragonal' changed to 'tetragonal'
according to '/home/saulius/struct/CIF-dictionaries/cif_core.dic'
dictionary named 'cif_core.dic' version 2.4.1 from 2010-06-29.

Automatic conversion script
Id: cif_fix_enum 1527 2010-12-29 10:47:43Z saulius 

The following automatic conversions were performed:

'_exptl_crystal_density_meas' value 'n/a' was changed to '?' - the
value is perceived as not measured.

Automatic conversion script
Id: cif_fix_values 3008 2015-01-20 13:52:24Z robertas 
;
_cod_original_cell_volume 6722.1(9)
_cod_original_sg_symbol_H-M P4(3)2(1)2
_cod_database_code 7001063

loop_
_symmetry_equiv_pos_as_xyz
'x, y, z'
'-x, -y, z+1/2'
'-y+1/2, x+1/2, z+3/4'
'y+1/2, -x+1/2, z+1/4'
'-x+1/2, y+1/2, -z+3/4'
'x+1/2, -y+1/2, -z+1/4'
'y, x, -z'
'-y, -x, -z+1/2'

loop_
_atom_site_label
_atom_site_type_symbol
_atom_site_fract_x
_atom_site_fract_y
_atom_site_fract_z
_atom_site_U_iso_or_equiv
_atom_site_adp_type
_atom_site_occupancy
_atom_site_symmetry_multiplicity
_atom_site_calc_flag
_atom_site_refinement_flags
_atom_site_disorder_assembly
_atom_site_disorder_group
Ni1 Ni 0.76845(4) 0.26340(4) 0.01800(3) 0.0291(3) Uani 1 1 d . . .
O1 O 0.8357(2) 0.2062(3) 0.06626(19) 0.0331(9) Uani 1 1 d . . .
O2 O 0.6312(3) 0.0775(3) 0.0085(2) 0.0454(11) Uani 1 1 d . . .
O3 O 0.9497(3) 0.3875(3) -0.0462(2) 0.0444(11) Uani 1 1 d . . .
N1 N 0.6956(3) 0.3268(3) -0.0215(3) 0.0462(14) Uani 1 1 d . . .
N2 N 0.6872(3) 0.1918(3) 0.0209(2) 0.0344(11) Uani 1 1 d . . .
N3 N 0.8396(3) 0.3421(3) -0.0025(3) 0.0327(10) Uani 1 1 d . . .
N4 N 0.7608(4) 0.0849(3) 0.0153(3) 0.0434(13) Uani 1 1 d . . .
H4 H 0.8006 0.1148 0.0129 0.052 Uiso 1 1 calc R . .
N5 N 0.9536(3) 0.2810(3) 0.0138(3) 0.0400(13) Uani 1 1 d . . .
H5 H 0.9338 0.2579 0.0462 0.048 Uiso 1 1 calc R . .
C1 C 0.6232(4) 0.3104(4) 0.0118(5) 0.056(2) Uani 1 1 d . . .
H1A H 0.5803 0.3353 -0.0096 0.067 Uiso 1 1 calc R . .
H1B H 0.6257 0.3294 0.0550 0.067 Uiso 1 1 calc R . .
C2 C 0.6128(4) 0.2240(4) 0.0114(4) 0.0493(18) Uani 1 1 d . . .
H2A H 0.5781 0.2083 0.0451 0.059 Uiso 1 1 calc R . .
H2B H 0.5915 0.2071 -0.0288 0.059 Uiso 1 1 calc R . .
C3 C 0.6903(4) 0.1167(4) 0.0150(3) 0.0400(15) Uani 1 1 d . . .
C4 C 0.7730(5) 0.0023(4) 0.0195(5) 0.065(3) Uani 1 1 d . . .
H4A H 0.7344 -0.0187 0.0488 0.078 Uiso 1 1 calc R . .
C5 C 0.8493(7) -0.0128(6) 0.0466(5) 0.076(3) Uani 1 1 d . . .
H5A H 0.8573 -0.0676 0.0498 0.114 Uiso 1 1 calc R . .
H5B H 0.8525 0.0100 0.0880 0.114 Uiso 1 1 calc R . .
H5C H 0.8883 0.0092 0.0197 0.114 Uiso 1 1 calc R . .
C6 C 0.7647(7) -0.0356(6) -0.0384(7) 0.097(4) Uani 1 1 d . . .
H6A H 0.7730 -0.0900 -0.0326 0.146 Uiso 1 1 calc R . .
H6B H 0.8017 -0.0158 -0.0681 0.146 Uiso 1 1 calc R . .
H6C H 0.7134 -0.0272 -0.0544 0.146 Uiso 1 1 calc R . .
C7 C 0.7213(4) 0.4053(4) -0.0130(6) 0.061(2) Uani 1 1 d . . .
H7A H 0.7147 0.4209 0.0308 0.074 Uiso 1 1 calc R . .
H7B H 0.6915 0.4399 -0.0397 0.074 Uiso 1 1 calc R . .
C8 C 0.8035(4) 0.4085(4) -0.0307(4) 0.0507(19) Uani 1 1 d . . .
H8A H 0.8092 0.4073 -0.0764 0.061 Uiso 1 1 calc R . .
H8B H 0.8270 0.4556 -0.0148 0.061 Uiso 1 1 calc R . .
C9 C 0.9145(3) 0.3384(3) -0.0146(3) 0.0312(12) Uani 1 1 d . . .
C10 C 1.0272(4) 0.2579(4) -0.0090(4) 0.0447(15) Uani 1 1 d . . .
H10A H 1.0542 0.3035 -0.0252 0.054 Uiso 1 1 calc R . .
C11 C 1.0238(6) 0.1984(6) -0.0606(5) 0.073(3) Uani 1 1 d . . .
H11A H 0.9949 0.2185 -0.0958 0.110 Uiso 1 1 calc R . .
H11B H 0.9990 0.1527 -0.0448 0.110 Uiso 1 1 calc R . .
H11C H 1.0753 0.1860 -0.0741 0.110 Uiso 1 1 calc R . .
C12 C 1.0725(5) 0.2250(6) 0.0435(4) 0.058(2) Uani 1 1 d . . .
H12A H 1.0756 0.2618 0.0774 0.087 Uiso 1 1 calc R . .
H12B H 1.1236 0.2129 0.0288 0.087 Uiso 1 1 calc R . .
H12C H 1.0479 0.1788 0.0584 0.087 Uiso 1 1 calc R . .
C13 C 0.6872(7) 0.3114(7) -0.0891(4) 0.081(3) Uani 1 1 d . . .
H13A H 0.6494 0.3458 -0.1068 0.121 Uiso 1 1 calc R . .
H13B H 0.6708 0.2589 -0.0952 0.121 Uiso 1 1 calc R . .
H13C H 0.7359 0.3192 -0.1100 0.121 Uiso 1 1 calc R . .
C14 C 0.8316(4) 0.2132(4) 0.1319(3) 0.0375(13) Uani 1 1 d . . .
C15 C 0.9077(5) 0.1906(6) 0.1588(4) 0.059(2) Uani 1 1 d . . .
H15A H 0.9470 0.2246 0.1429 0.089 Uiso 1 1 calc R . .
H15B H 0.9195 0.1385 0.1465 0.089 Uiso 1 1 calc R . .
H15C H 0.9058 0.1940 0.2042 0.089 Uiso 1 1 calc R . .
C16 C 0.8080(6) 0.2952(5) 0.1511(4) 0.059(2) Uani 1 1 d . . .
H16A H 0.8464 0.3312 0.1367 0.089 Uiso 1 1 calc R . .
H16B H 0.8039 0.2982 0.1964 0.089 Uiso 1 1 calc R . .
H16C H 0.7591 0.3076 0.1323 0.089 Uiso 1 1 calc R . .
C17 C 0.7682(5) 0.1588(4) 0.1575(3) 0.0476(16) Uani 1 1 d . . .
H17A H 0.7807 0.1064 0.1468 0.071 Uiso 1 1 calc R . .
H17B H 0.7194 0.1724 0.1390 0.071 Uiso 1 1 calc R . .
H17C H 0.7650 0.1638 0.2028 0.071 Uiso 1 1 calc R . .
N6 N 0.4900(3) 0.0217(3) -0.0994(2) 0.0318(11) Uani 1 1 d . . .
C18 C 0.5498(4) 0.0542(4) -0.1410(3) 0.0387(13) Uani 1 1 d . . .
H18A H 0.5282 0.0956 -0.1656 0.058 Uiso 1 1 calc R . .
H18B H 0.5688 0.0147 -0.1689 0.058 Uiso 1 1 calc R . .
H18C H 0.5916 0.0737 -0.1157 0.058 Uiso 1 1 calc R . .
C19 C 0.4264(4) -0.0100(4) -0.1373(3) 0.0395(14) Uani 1 1 d . . .
H19A H 0.4033 0.0306 -0.1619 0.059 Uiso 1 1 calc R . .
H19B H 0.3883 -0.0320 -0.1096 0.059 Uiso 1 1 calc R . .
H19C H 0.4459 -0.0492 -0.1651 0.059 Uiso 1 1 calc R . .
C20 C 0.5244(4) -0.0421(4) -0.0625(3) 0.0354(13) Uani 1 1 d . . .
H20A H 0.5437 -0.0808 -0.0910 0.053 Uiso 1 1 calc R . .
H20B H 0.4857 -0.0644 -0.0355 0.053 Uiso 1 1 calc R . .
H20C H 0.5660 -0.0226 -0.0371 0.053 Uiso 1 1 calc R . .
C21 C 0.4608(4) 0.0801(4) -0.0567(3) 0.0408(15) Uani 1 1 d . . .
H21A H 0.4384 0.1214 -0.0808 0.061 Uiso 1 1 calc R . .
H21B H 0.5024 0.0998 -0.0314 0.061 Uiso 1 1 calc R . .
H21C H 0.4223 0.0578 -0.0296 0.061 Uiso 1 1 calc R . .

loop_
_atom_site_aniso_label
_atom_site_aniso_U_11
_atom_site_aniso_U_22
_atom_site_aniso_U_33
_atom_site_aniso_U_23
_atom_site_aniso_U_13
_atom_site_aniso_U_12
Ni1 0.0269(4) 0.0243(4) 0.0361(4) 0.0034(3) -0.0027(3) 0.0002(3)
O1 0.034(2) 0.037(2) 0.0290(19) 0.0072(17) 0.0030(17) 0.0001(18)
O2 0.045(3) 0.035(2) 0.056(3) -0.005(2) 0.007(2) -0.011(2)
O3 0.039(2) 0.035(2) 0.059(3) 0.010(2) 0.001(2) -0.010(2)
N1 0.028(3) 0.037(3) 0.073(4) 0.019(3) -0.013(3) -0.009(2)
N2 0.032(3) 0.027(2) 0.045(3) 0.005(2) -0.002(2) -0.003(2)
N3 0.025(2) 0.025(2) 0.048(2) 0.009(2) 0.001(2) 0.0013(19)
N4 0.044(3) 0.030(3) 0.057(3) -0.004(2) 0.011(3) -0.002(2)
N5 0.026(2) 0.033(3) 0.060(3) 0.010(2) 0.012(2) 0.006(2)
C1 0.027(3) 0.043(4) 0.097(6) 0.021(4) 0.003(4) 0.004(3)
C2 0.037(3) 0.039(4) 0.072(5) 0.012(4) -0.007(3) -0.013(3)
C3 0.052(4) 0.033(3) 0.036(3) -0.004(3) 0.013(3) -0.006(3)
C4 0.063(5) 0.024(3) 0.108(7) -0.001(4) 0.040(5) 0.001(3)
C5 0.109(9) 0.051(5) 0.068(5) -0.004(4) 0.002(6) 0.026(6)
C6 0.084(7) 0.062(6) 0.146(11) -0.060(7) 0.014(8) 0.002(6)
C7 0.034(4) 0.028(3) 0.121(8) 0.021(4) -0.010(4) -0.001(3)
C8 0.039(4) 0.027(3) 0.086(6) 0.020(3) -0.016(4) -0.003(3)
C9 0.031(3) 0.029(3) 0.034(3) -0.001(2) 0.001(2) -0.006(2)
C10 0.027(3) 0.045(4) 0.062(4) -0.007(3) 0.012(3) 0.005(3)
C11 0.060(5) 0.080(6) 0.081(6) -0.043(5) -0.004(5) 0.010(5)
C12 0.045(4) 0.069(5) 0.061(4) 0.004(4) 0.005(3) 0.023(4)
C13 0.092(7) 0.093(7) 0.058(5) 0.040(5) -0.037(5) -0.041(6)
C14 0.038(3) 0.036(3) 0.039(3) 0.000(3) 0.001(3) -0.002(3)
C15 0.056(4) 0.086(6) 0.036(3) 0.009(4) -0.003(3) 0.005(4)
C16 0.084(6) 0.048(4) 0.046(4) -0.010(3) 0.005(4) -0.008(4)
C17 0.061(4) 0.048(4) 0.034(3) 0.004(3) 0.008(3) -0.013(4)
N6 0.035(3) 0.033(3) 0.028(2) 0.0016(19) -0.002(2) 0.003(2)
C18 0.036(3) 0.039(3) 0.041(3) 0.003(3) 0.005(3) -0.002(3)
C19 0.031(3) 0.048(4) 0.039(3) -0.001(3) -0.004(3) -0.001(3)
C20 0.034(3) 0.032(3) 0.040(3) 0.003(2) -0.002(2) 0.005(3)
C21 0.046(4) 0.037(3) 0.040(3) -0.007(3) -0.002(3) 0.010(3)

loop_
_atom_type_symbol
_atom_type_description
_atom_type_scat_dispersion_real
_atom_type_scat_dispersion_imag
_atom_type_scat_source
C C 0.0033 0.0016 'International Tables Vol C Tables 4.2.6.8 and 6.1.1.4'
H H 0.0000 0.0000 'International Tables Vol C Tables 4.2.6.8 and 6.1.1.4'
N N 0.0061 0.0033 'International Tables Vol C Tables 4.2.6.8 and 6.1.1.4'
O O 0.0106 0.0060 'International Tables Vol C Tables 4.2.6.8 and 6.1.1.4'
Ni Ni 0.3393 1.1124 'International Tables Vol C Tables 4.2.6.8 and 6.1.1.4'

loop_
_geom_angle_atom_site_label_1
_geom_angle_atom_site_label_2
_geom_angle_atom_site_label_3
_geom_angle
_geom_angle_site_symmetry_1
_geom_angle_site_symmetry_3
_geom_angle_publ_flag
O1 Ni1 N1 172.8(3) . . ?
O1 Ni1 N2 95.8(2) . . ?
N1 Ni1 N2 84.1(2) . . ?
O1 Ni1 N3 95.9(2) . . ?
N1 Ni1 N3 85.0(2) . . ?
N2 Ni1 N3 166.9(2) . . ?
C14 O1 Ni1 118.2(4) . . ?
C7 N1 C13 109.1(7) . . ?
C7 N1 C1 112.8(7) . . ?
C13 N1 C1 110.3(7) . . ?
C7 N1 Ni1 106.9(4) . . ?
C13 N1 Ni1 113.3(7) . . ?
C1 N1 Ni1 104.4(4) . . ?
C3 N2 C2 114.5(6) . . ?
C3 N2 Ni1 128.6(5) . . ?
C2 N2 Ni1 114.6(4) . . ?
C9 N3 C8 112.6(5) . . ?
C9 N3 Ni1 130.5(4) . . ?
C8 N3 Ni1 112.9(4) . . ?
C3 N4 C4 122.6(6) . . ?
C9 N5 C10 120.7(6) . . ?
N1 C1 C2 107.0(7) . . ?
N2 C2 C1 106.3(6) . . ?
O2 C3 N2 121.6(7) . . ?
O2 C3 N4 121.9(6) . . ?
N2 C3 N4 116.5(6) . . ?
C6 C4 N4 113.3(9) . . ?
C6 C4 C5 110.6(8) . . ?
N4 C4 C5 109.4(8) . . ?
N1 C7 C8 107.6(7) . . ?
N3 C8 C7 106.5(6) . . ?
O3 C9 N3 123.5(6) . . ?
O3 C9 N5 120.0(6) . . ?
N3 C9 N5 116.3(5) . . ?
N5 C10 C12 109.5(6) . . ?
N5 C10 C11 113.8(6) . . ?
C12 C10 C11 107.5(7) . . ?
O1 C14 C15 108.1(6) . . ?
O1 C14 C16 111.0(6) . . ?
C15 C14 C16 112.3(7) . . ?
O1 C14 C17 109.3(5) . . ?
C15 C14 C17 109.6(6) . . ?
C16 C14 C17 106.5(6) . . ?
C21 N6 C19 109.8(5) . . ?
C21 N6 C18 110.5(5) . . ?
C19 N6 C18 110.4(5) . . ?
C21 N6 C20 109.6(5) . . ?
C19 N6 C20 108.0(5) . . ?
C18 N6 C20 108.5(5) . . ?

loop_
_geom_bond_atom_site_label_1
_geom_bond_atom_site_label_2
_geom_bond_distance
_geom_bond_site_symmetry_2
_geom_bond_publ_flag
Ni1 O1 1.874(4) . ?
Ni1 N1 1.907(6) . ?
Ni1 N2 1.914(5) . ?
Ni1 N3 1.925(5) . ?
O1 C14 1.420(8) . ?
O2 C3 1.261(9) . ?
O3 C9 1.266(8) . ?
N1 C7 1.470(9) . ?
N1 C13 1.488(12) . ?
N1 C1 1.495(10) . ?
N2 C3 1.333(8) . ?
N2 C2 1.447(9) . ?
N3 C9 1.351(8) . ?
N3 C8 1.467(8) . ?
N4 C3 1.368(10) . ?
N4 C4 1.479(9) . ?
N5 C9 1.371(8) . ?
N5 C10 1.449(8) . ?
C1 C2 1.537(10) . ?
C4 C6 1.423(16) . ?
C4 C5 1.493(16) . ?
C7 C8 1.503(11) . ?
C10 C12 1.501(11) . ?
C10 C11 1.530(11) . ?
C14 C15 1.518(11) . ?
C14 C16 1.563(10) . ?
C14 C17 1.576(9) . ?
N6 C21 1.474(8) . ?
N6 C19 1.498(8) . ?
N6 C18 1.499(8) . ?
N6 C20 1.507(7) . ?
